data_4101834
loop_
_publ_author_name
'Dafa Chen'
'Rosario Scopelliti'
'Xile Hu'

_publ_section_title
;
 Synthesis and Reactivity of Iron Acyl Complexes Modeling the Active Site
 of [Fe]-Hydrogenase
;
_journal_name_full 'Journal of the American Chemical Society'
_journal_page_first 928
_journal_page_last 929
_journal_paper_doi 10.1021/ja9100485
_journal_volume 132
_journal_year 2010
_chemical_formula_moiety 'C20 H18 Fe2 N2 O6 S2'
_chemical_formula_sum 'C20 H18 Fe2 N2 O6 S2'
_chemical_formula_weight 558.18
_chemical_name_systematic
; 
 ? 
;
_space_group_IT_number 145
_symmetry_cell_setting trigonal
_symmetry_space_group_name_Hall 'P 32'
_symmetry_space_group_name_H-M 'P 32'
_atom_sites_solution_hydrogens geom
_atom_sites_solution_primary direct
_atom_sites_solution_secondary difmap
_audit_creation_method SHELXL-97
_cell_angle_alpha 90.00
_cell_angle_beta 90.00
_cell_angle_gamma 120.00
_cell_formula_units_Z 3
_cell_length_a 10.7960(2)
_cell_length_b 10.7960(2)
_cell_length_c 16.8101(5)
_cell_measurement_reflns_used 9208
_cell_measurement_temperature 140(2)
_cell_measurement_theta_max 28.5649
_cell_measurement_theta_min 3.2476
_cell_volume 1696.78(7)
_computing_cell_refinement
; 
CrysAlisPro, Oxford Diffraction Ltd., 
Version 1.171.33.41 (release 06-05-2009 CrysAlis171 .NET) 
(compiled May  6 2009,17:20:42) 
;
_computing_data_collection
; 
CrysAlisPro, Oxford Diffraction Ltd., 
Version 1.171.33.41 (release 06-05-2009 CrysAlis171 .NET) 
(compiled May  6 2009,17:20:42) 
;
_computing_data_reduction
; 
CrysAlisPro, Oxford Diffraction Ltd., 
Version 1.171.33.41 (release 06-05-2009 CrysAlis171 .NET) 
(compiled May  6 2009,17:20:42) 
;
_computing_molecular_graphics 'Bruker SHELXTL'
_computing_publication_material 'Bruker SHELXTL'
_computing_structure_refinement 'SHELXL-97 (Sheldrick, 1997)'
_computing_structure_solution 'SHELXS-97 (Sheldrick, 1990)'
_diffrn_ambient_temperature 140(2)
_diffrn_detector_area_resol_mean 8.2812
_diffrn_measured_fraction_theta_full 0.996
_diffrn_measured_fraction_theta_max 0.996
_diffrn_measurement_device_type 'Oxford Diffraction, KM4/Sapphire CCD'
_diffrn_measurement_method 'phi and omega scans'
_diffrn_radiation_monochromator graphite
_diffrn_radiation_source 'fine-focus sealed tube'
_diffrn_radiation_type MoK\a
_diffrn_radiation_wavelength 0.71073
_diffrn_reflns_av_R_equivalents 0.0295
_diffrn_reflns_av_sigmaI/netI 0.0388
_diffrn_reflns_limit_h_max 14
_diffrn_reflns_limit_h_min -13
_diffrn_reflns_limit_k_max 14
_diffrn_reflns_limit_k_min -13
_diffrn_reflns_limit_l_max 22
_diffrn_reflns_limit_l_min -21
_diffrn_reflns_number 13819
_diffrn_reflns_theta_full 27.87
_diffrn_reflns_theta_max 27.87
_diffrn_reflns_theta_min 3.26
_exptl_absorpt_coefficient_mu 1.506
_exptl_absorpt_correction_T_max 1.00000
_exptl_absorpt_correction_T_min 0.86008
_exptl_absorpt_correction_type multi-scan
_exptl_absorpt_process_details
; 
CrysAlisPro, Oxford Diffraction Ltd., 
Version 1.171.33.41 (release 06-05-2009 CrysAlis171 .NET) 
(compiled May  6 2009,17:20:42) 
empirical absorption correction using spherical harmonics, 
 implemented in SCALE3 ABSPACK scaling algorithm. 
;
_exptl_crystal_colour orange
_exptl_crystal_density_diffrn 1.639
_exptl_crystal_density_method 'not measured'
_exptl_crystal_description prismatic
_exptl_crystal_F_000 852
_exptl_crystal_size_max 0.34
_exptl_crystal_size_mid 0.25
_exptl_crystal_size_min 0.20
_refine_diff_density_max 0.320
_refine_diff_density_min -0.244
_refine_diff_density_rms 0.055
_refine_ls_abs_structure_details 'Flack H D (1983), Acta Cryst. A39, 876-881'
_refine_ls_abs_structure_Flack -0.004(10)
_refine_ls_extinction_method none
_refine_ls_goodness_of_fit_ref 0.973
_refine_ls_hydrogen_treatment constr
_refine_ls_matrix_type full
_refine_ls_number_parameters 289
_refine_ls_number_reflns 5001
_refine_ls_number_restraints 1
_refine_ls_restrained_S_all 0.972
_refine_ls_R_factor_all 0.0326
_refine_ls_R_factor_gt 0.0266
_refine_ls_shift/su_max 0.000
_refine_ls_shift/su_mean 0.000
_refine_ls_structure_factor_coef Fsqd
_refine_ls_weighting_details 'calc w=1/[\s^2^(Fo^2^)+(0.0247P)^2^+0.0000P] where P=(Fo^2^+2Fc^2^)/3'
_refine_ls_weighting_scheme calc
_refine_ls_wR_factor_gt 0.0468
_refine_ls_wR_factor_ref 0.0479
_reflns_number_gt 4533
_reflns_number_total 5001
_reflns_threshold_expression >2sigma(I)
_cod_data_source_file ja9100485_si_002.cif
_cod_data_source_block cdf299
_cod_database_code 4101834

loop_
_symmetry_equiv_pos_as_xyz
'x, y, z'
'-y, x-y, z+2/3'
'-x+y, -x, z+1/3'

loop_
_atom_site_label
_atom_site_type_symbol
_atom_site_fract_x
_atom_site_fract_y
_atom_site_fract_z
_atom_site_U_iso_or_equiv
_atom_site_adp_type
_atom_site_occupancy
_atom_site_symmetry_multiplicity
_atom_site_calc_flag
_atom_site_refinement_flags
_atom_site_disorder_assembly
_atom_site_disorder_group
Fe1 Fe 0.07235(3) -0.15452(3) 0.062893(19) 0.01540(8) Uani 1 1 d . . .
Fe2 Fe 0.16859(3) 0.20764(3) 0.073953(19) 0.01523(8) Uani 1 1 d . . .
S1 S 0.15383(6) 0.03770(6) -0.02747(4) 0.01644(12) Uani 1 1 d . . .
S2 S 0.15760(6) 0.03551(6) 0.16551(3) 0.01625(12) Uani 1 1 d . . .
N1 N 0.2729(2) -0.09305(19) 0.03293(11) 0.0150(4) Uani 1 1 d . . .
N2 N 0.36754(19) 0.25246(19) 0.10116(11) 0.0148(4) Uani 1 1 d . . .
O1 O -0.1250(2) -0.3994(2) -0.02222(12) 0.0435(6) Uani 1 1 d . . .
O2 O -0.0138(2) -0.4002(2) 0.16685(12) 0.0384(5) Uani 1 1 d . . .
O3 O -0.21705(19) -0.2050(2) 0.08729(12) 0.0351(5) Uani 1 1 d . . .
O4 O -0.1351(2) 0.1102(2) 0.05669(14) 0.0455(6) Uani 1 1 d . . .
O5 O 0.2924(2) 0.4509(2) 0.17087(11) 0.0369(5) Uani 1 1 d . . .
O6 O 0.2058(2) 0.4357(2) -0.03340(11) 0.0310(4) Uani 1 1 d . . .
C1 C 0.3713(2) -0.1326(2) 0.04827(14) 0.0181(5) Uani 1 1 d . . .
C2 C 0.5068(3) -0.0548(3) 0.01507(15) 0.0233(5) Uani 1 1 d . . .
H2 H 0.5770 -0.0808 0.0262 0.028 Uiso 1 1 calc R . .
C3 C 0.5400(3) 0.0594(3) -0.03364(15) 0.0262(6) Uani 1 1 d . . .
H3 H 0.6329 0.1118 -0.0562 0.031 Uiso 1 1 calc R . .
C4 C 0.4386(3) 0.0988(3) -0.05012(15) 0.0207(5) Uani 1 1 d . . .
H4 H 0.4597 0.1775 -0.0839 0.025 Uiso 1 1 calc R . .
C5 C 0.3055(2) 0.0188(2) -0.01530(13) 0.0148(5) Uani 1 1 d . . .
C6 C 0.3297(3) -0.2597(3) 0.10027(16) 0.0245(6) Uani 1 1 d . . .
H6A H 0.3002 -0.2433 0.1525 0.037 Uiso 1 1 calc R . .
H6B H 0.4116 -0.2746 0.1067 0.037 Uiso 1 1 calc R . .
H6C H 0.2502 -0.3446 0.0758 0.037 Uiso 1 1 calc R . .
C7 C 0.5023(2) 0.3519(2) 0.08224(14) 0.0176(5) Uani 1 1 d . . .
C8 C 0.6162(2) 0.3424(3) 0.11387(14) 0.0191(5) Uani 1 1 d . . .
H8 H 0.7114 0.4111 0.0994 0.023 Uiso 1 1 calc R . .
C9 C 0.5920(3) 0.2337(3) 0.16626(15) 0.0220(5) Uani 1 1 d . . .
H9 H 0.6702 0.2285 0.1885 0.026 Uiso 1 1 calc R . .
C10 C 0.4526(2) 0.1323(2) 0.18597(15) 0.0186(5) Uani 1 1 d . . .
H10 H 0.4329 0.0566 0.2218 0.022 Uiso 1 1 calc R . .
C11 C 0.3434(2) 0.1455(2) 0.15171(13) 0.0147(5) Uani 1 1 d . . .
C12 C 0.5248(3) 0.4692(3) 0.02692(15) 0.0244(6) Uani 1 1 d . . .
H12A H 0.4728 0.4280 -0.0228 0.037 Uiso 1 1 calc R . .
H12B H 0.6271 0.5290 0.0155 0.037 Uiso 1 1 calc R . .
H12C H 0.4893 0.5277 0.0516 0.037 Uiso 1 1 calc R . .
C13 C -0.0048(3) -0.3000(3) -0.02355(14) 0.0196(5) Uani 1 1 d . . .
C14 C 0.0896(3) -0.2882(3) -0.09279(16) 0.0331(7) Uani 1 1 d . . .
H14A H 0.1606 -0.3135 -0.0752 0.050 Uiso 1 1 calc R . .
H14B H 0.1385 -0.1898 -0.1129 0.050 Uiso 1 1 calc R . .
H14C H 0.0308 -0.3536 -0.1352 0.050 Uiso 1 1 calc R . .
C15 C 0.0272(3) -0.2997(3) 0.12803(15) 0.0233(5) Uani 1 1 d . . .
C16 C -0.1025(3) -0.1830(3) 0.07745(15) 0.0238(6) Uani 1 1 d . . .
C17 C -0.0174(3) 0.1446(3) 0.06391(15) 0.0259(6) Uani 1 1 d . . .
C18 C 0.1847(3) 0.3373(3) 0.16245(15) 0.0217(5) Uani 1 1 d . . .
C19 C 0.0626(4) 0.2928(4) 0.2189(2) 0.0510(9) Uani 1 1 d . . .
H19A H 0.0971 0.3491 0.2679 0.077 Uiso 1 1 calc R . .
H19B H 0.0210 0.1910 0.2315 0.077 Uiso 1 1 calc R . .
H19C H -0.0104 0.3090 0.1944 0.077 Uiso 1 1 calc R . .
C20 C 0.1970(3) 0.3465(3) 0.00744(15) 0.0213(5) Uani 1 1 d . . .

loop_
_atom_site_aniso_label
_atom_site_aniso_U_11
_atom_site_aniso_U_22
_atom_site_aniso_U_33
_atom_site_aniso_U_23
_atom_site_aniso_U_13
_atom_site_aniso_U_12
Fe1 0.01267(16) 0.01381(17) 0.01501(17) -0.00074(14) 0.00060(13) 0.00309(14)
Fe2 0.01377(17) 0.01627(17) 0.01657(17) -0.00037(14) -0.00071(14) 0.00820(14)
S1 0.0168(3) 0.0175(3) 0.0155(3) -0.0003(2) -0.0015(2) 0.0090(2)
S2 0.0152(3) 0.0156(3) 0.0152(3) 0.0004(2) 0.0018(2) 0.0056(2)
N1 0.0157(10) 0.0126(10) 0.0147(10) -0.0020(8) -0.0018(8) 0.0056(8)
N2 0.0142(10) 0.0122(9) 0.0146(10) -0.0012(7) 0.0000(8) 0.0041(8)
O1 0.0272(11) 0.0378(12) 0.0423(13) -0.0227(10) 0.0028(9) -0.0010(9)
O2 0.0340(11) 0.0293(11) 0.0362(11) 0.0169(9) 0.0012(9) 0.0038(9)
O3 0.0180(10) 0.0393(12) 0.0422(12) -0.0090(10) 0.0037(9) 0.0100(9)
O4 0.0175(10) 0.0538(14) 0.0653(16) 0.0016(12) -0.0027(10) 0.0178(10)
O5 0.0473(13) 0.0281(11) 0.0342(12) -0.0103(9) -0.0033(10) 0.0181(10)
O6 0.0396(12) 0.0323(11) 0.0272(10) 0.0072(9) -0.0037(9) 0.0225(10)
C1 0.0214(12) 0.0179(12) 0.0165(12) -0.0068(9) -0.0055(10) 0.0109(10)
C2 0.0227(13) 0.0276(14) 0.0260(14) -0.0051(11) 0.0001(11) 0.0174(11)
C3 0.0187(13) 0.0275(14) 0.0294(14) -0.0003(11) 0.0107(11) 0.0095(11)
C4 0.0231(13) 0.0159(12) 0.0201(13) 0.0012(10) 0.0067(10) 0.0075(10)
C5 0.0187(12) 0.0147(11) 0.0122(11) -0.0025(9) 0.0001(9) 0.0093(10)
C6 0.0311(14) 0.0215(13) 0.0260(14) 0.0004(11) -0.0023(11) 0.0170(12)
C7 0.0166(12) 0.0165(12) 0.0164(12) -0.0034(9) -0.0011(9) 0.0059(9)
C8 0.0142(12) 0.0203(12) 0.0189(12) -0.0015(10) 0.0007(9) 0.0056(10)
C9 0.0199(12) 0.0213(13) 0.0276(14) -0.0048(11) -0.0060(10) 0.0124(11)
C10 0.0214(12) 0.0140(11) 0.0210(12) -0.0001(10) -0.0030(10) 0.0094(10)
C11 0.0148(11) 0.0124(11) 0.0155(11) -0.0035(9) -0.0008(9) 0.0057(9)
C12 0.0168(13) 0.0191(12) 0.0287(15) 0.0055(10) -0.0014(11) 0.0025(10)
C13 0.0197(12) 0.0166(12) 0.0186(12) -0.0023(10) -0.0026(9) 0.0062(10)
C14 0.0354(16) 0.0274(15) 0.0280(15) -0.0113(12) 0.0023(12) 0.0091(13)
C15 0.0205(13) 0.0243(14) 0.0199(13) -0.0028(11) -0.0030(10) 0.0073(11)
C16 0.0216(13) 0.0195(13) 0.0230(14) -0.0079(10) -0.0005(10) 0.0049(11)
C17 0.0221(14) 0.0286(14) 0.0276(15) 0.0014(11) 0.0003(11) 0.0132(12)
C18 0.0316(14) 0.0237(13) 0.0189(13) 0.0005(10) -0.0013(10) 0.0207(12)
C19 0.056(2) 0.057(2) 0.047(2) -0.0117(17) 0.0139(17) 0.0333(19)
C20 0.0194(13) 0.0256(14) 0.0209(13) -0.0064(11) -0.0041(10) 0.0128(11)

loop_
_atom_type_symbol
_atom_type_description
_atom_type_scat_dispersion_real
_atom_type_scat_dispersion_imag
_atom_type_scat_source
C C 0.0033 0.0016 'International Tables Vol C Tables 4.2.6.8 and 6.1.1.4'
H H 0.0000 0.0000 'International Tables Vol C Tables 4.2.6.8 and 6.1.1.4'
N N 0.0061 0.0033 'International Tables Vol C Tables 4.2.6.8 and 6.1.1.4'
O O 0.0106 0.0060 'International Tables Vol C Tables 4.2.6.8 and 6.1.1.4'
S S 0.1246 0.1234 'International Tables Vol C Tables 4.2.6.8 and 6.1.1.4'
Fe Fe 0.3463 0.8444 'International Tables Vol C Tables 4.2.6.8 and 6.1.1.4'

loop_
_geom_angle_atom_site_label_1
_geom_angle_atom_site_label_2
_geom_angle_atom_site_label_3
_geom_angle
_geom_angle_site_symmetry_1
_geom_angle_site_symmetry_3
_geom_angle_publ_flag
C15 Fe1 C16 87.87(12) . . ?
C15 Fe1 N1 102.98(10) . . ?
C16 Fe1 N1 169.15(10) . . ?
C15 Fe1 C13 86.08(11) . . ?
C16 Fe1 C13 88.56(11) . . ?
N1 Fe1 C13 91.98(9) . . ?
C15 Fe1 S1 174.06(9) . . ?
C16 Fe1 S1 97.94(9) . . ?
N1 Fe1 S1 71.21(6) . . ?
C13 Fe1 S1 92.80(7) . . ?
C15 Fe1 S2 97.25(8) . . ?
C16 Fe1 S2 88.28(8) . . ?
N1 Fe1 S2 90.48(5) . . ?
C13 Fe1 S2 175.32(7) . . ?
S1 Fe1 S2 84.21(2) . . ?
C20 Fe2 C17 87.03(11) . . ?
C20 Fe2 C18 87.66(10) . . ?
C17 Fe2 C18 91.43(11) . . ?
C20 Fe2 N2 103.23(9) . . ?
C17 Fe2 N2 169.59(10) . . ?
C18 Fe2 N2 87.33(9) . . ?
C20 Fe2 S2 173.80(8) . . ?
C17 Fe2 S2 99.07(9) . . ?
C18 Fe2 S2 91.07(7) . . ?
N2 Fe2 S2 70.64(5) . . ?
C20 Fe2 S1 96.52(8) . . ?
C17 Fe2 S1 90.53(9) . . ?
C18 Fe2 S1 175.47(7) . . ?
N2 Fe2 S1 90.01(6) . . ?
S2 Fe2 S1 84.59(2) . . ?
C5 S1 Fe1 77.44(8) . . ?
C5 S1 Fe2 106.84(7) . . ?
Fe1 S1 Fe2 93.82(2) . . ?
C11 S2 Fe2 78.03(8) . . ?
C11 S2 Fe1 107.00(8) . . ?
Fe2 S2 Fe1 92.83(2) . . ?
C5 N1 C1 120.2(2) . . ?
C5 N1 Fe1 101.82(14) . . ?
C1 N1 Fe1 137.97(17) . . ?
C7 N2 C11 120.06(19) . . ?
C7 N2 Fe2 137.68(16) . . ?
C11 N2 Fe2 102.25(14) . . ?
N1 C1 C2 119.2(2) . . ?
N1 C1 C6 118.6(2) . . ?
C2 C1 C6 122.2(2) . . ?
C3 C2 C1 120.5(2) . . ?
C3 C2 H2 119.8 . . ?
C1 C2 H2 119.8 . . ?
C2 C3 C4 120.3(2) . . ?
C2 C3 H3 119.8 . . ?
C4 C3 H3 119.8 . . ?
C5 C4 C3 117.2(2) . . ?
C5 C4 H4 121.4 . . ?
C3 C4 H4 121.4 . . ?
N1 C5 C4 122.6(2) . . ?
N1 C5 S1 109.42(16) . . ?
C4 C5 S1 127.95(18) . . ?
C1 C6 H6A 109.5 . . ?
C1 C6 H6B 109.5 . . ?
H6A C6 H6B 109.5 . . ?
C1 C6 H6C 109.5 . . ?
H6A C6 H6C 109.5 . . ?
H6B C6 H6C 109.5 . . ?
N2 C7 C8 119.6(2) . . ?
N2 C7 C12 118.6(2) . . ?
C8 C7 C12 121.8(2) . . ?
C9 C8 C7 120.5(2) . . ?
C9 C8 H8 119.8 . . ?
C7 C8 H8 119.8 . . ?
C8 C9 C10 119.4(2) . . ?
C8 C9 H9 120.3 . . ?
C10 C9 H9 120.3 . . ?
C11 C10 C9 117.7(2) . . ?
C11 C10 H10 121.2 . . ?
C9 C10 H10 121.2 . . ?
N2 C11 C10 122.7(2) . . ?
N2 C11 S2 109.06(16) . . ?
C10 C11 S2 128.19(18) . . ?
C7 C12 H12A 109.5 . . ?
C7 C12 H12B 109.5 . . ?
H12A C12 H12B 109.5 . . ?
C7 C12 H12C 109.5 . . ?
H12A C12 H12C 109.5 . . ?
H12B C12 H12C 109.5 . . ?
O1 C13 C14 118.1(2) . . ?
O1 C13 Fe1 122.00(19) . . ?
C14 C13 Fe1 119.86(17) . . ?
C13 C14 H14A 109.5 . . ?
C13 C14 H14B 109.5 . . ?
H14A C14 H14B 109.5 . . ?
C13 C14 H14C 109.5 . . ?
H14A C14 H14C 109.5 . . ?
H14B C14 H14C 109.5 . . ?
O2 C15 Fe1 173.8(2) . . ?
O3 C16 Fe1 178.3(2) . . ?
O4 C17 Fe2 177.0(2) . . ?
O5 C18 C19 120.0(2) . . ?
O5 C18 Fe2 120.31(19) . . ?
C19 C18 Fe2 119.7(2) . . ?
C18 C19 H19A 109.5 . . ?
C18 C19 H19B 109.5 . . ?
H19A C19 H19B 109.5 . . ?
C18 C19 H19C 109.5 . . ?
H19A C19 H19C 109.5 . . ?
H19B C19 H19C 109.5 . . ?
O6 C20 Fe2 174.7(2) . . ?

loop_
_geom_bond_atom_site_label_1
_geom_bond_atom_site_label_2
_geom_bond_distance
_geom_bond_site_symmetry_2
_geom_bond_publ_flag
Fe1 C15 1.769(3) . ?
Fe1 C16 1.771(3) . ?
Fe1 N1 1.9859(19) . ?
Fe1 C13 1.991(2) . ?
Fe1 S1 2.3584(7) . ?
Fe1 S2 2.4786(6) . ?
Fe2 C20 1.770(3) . ?
Fe2 C17 1.777(3) . ?
Fe2 C18 1.990(2) . ?
Fe2 N2 2.0044(18) . ?
Fe2 S2 2.3699(7) . ?
Fe2 S1 2.4507(7) . ?
S1 C5 1.760(2) . ?
S2 C11 1.763(2) . ?
N1 C5 1.347(3) . ?
N1 C1 1.354(3) . ?
N2 C7 1.345(3) . ?
N2 C11 1.350(3) . ?
O1 C13 1.202(3) . ?
O2 C15 1.149(3) . ?
O3 C16 1.149(3) . ?
O4 C17 1.138(3) . ?
O5 C18 1.204(3) . ?
O6 C20 1.147(3) . ?
C1 C2 1.389(3) . ?
C1 C6 1.494(3) . ?
C2 C3 1.370(4) . ?
C2 H2 0.9500 . ?
C3 C4 1.386(3) . ?
C3 H3 0.9500 . ?
C4 C5 1.383(3) . ?
C4 H4 0.9500 . ?
C6 H6A 0.9800 . ?
C6 H6B 0.9800 . ?
C6 H6C 0.9800 . ?
C7 C8 1.390(3) . ?
C7 C12 1.489(3) . ?
C8 C9 1.384(3) . ?
C8 H8 0.9500 . ?
C9 C10 1.388(3) . ?
C9 H9 0.9500 . ?
C10 C11 1.381(3) . ?
C10 H10 0.9500 . ?
C12 H12A 0.9800 . ?
C12 H12B 0.9800 . ?
C12 H12C 0.9800 . ?
C13 C14 1.510(3) . ?
C14 H14A 0.9800 . ?
C14 H14B 0.9800 . ?
C14 H14C 0.9800 . ?
C18 C19 1.495(4) . ?
C19 H19A 0.9800 . ?
C19 H19B 0.9800 . ?
C19 H19C 0.9800 . ?

loop_
_geom_torsion_atom_site_label_1
_geom_torsion_atom_site_label_2
_geom_torsion_atom_site_label_3
_geom_torsion_atom_site_label_4
_geom_torsion
_geom_torsion_site_symmetry_1
_geom_torsion_site_symmetry_2
_geom_torsion_site_symmetry_3
_geom_torsion_site_symmetry_4
_geom_torsion_publ_flag
C16 Fe1 S1 C5 178.10(11) . . . . ?
N1 Fe1 S1 C5 -1.83(9) . . . . ?
C13 Fe1 S1 C5 -92.97(10) . . . . ?
S2 Fe1 S1 C5 90.65(7) . . . . ?
C16 Fe1 S1 Fe2 71.68(8) . . . . ?
N1 Fe1 S1 Fe2 -108.25(6) . . . . ?
C13 Fe1 S1 Fe2 160.61(7) . . . . ?
S2 Fe1 S1 Fe2 -15.77(2) . . . . ?
C20 Fe2 S1 C5 112.34(11) . . . . ?
C17 Fe2 S1 C5 -160.58(11) . . . . ?
N2 Fe2 S1 C5 9.03(9) . . . . ?
S2 Fe2 S1 C5 -61.52(8) . . . . ?
C20 Fe2 S1 Fe1 -169.63(8) . . . . ?
C17 Fe2 S1 Fe1 -82.56(8) . . . . ?
N2 Fe2 S1 Fe1 87.05(6) . . . . ?
S2 Fe2 S1 Fe1 16.50(2) . . . . ?
C17 Fe2 S2 C11 -179.20(12) . . . . ?
C18 Fe2 S2 C11 -87.59(10) . . . . ?
N2 Fe2 S2 C11 -0.80(9) . . . . ?
S1 Fe2 S2 C11 91.12(8) . . . . ?
C17 Fe2 S2 Fe1 74.01(9) . . . . ?
C18 Fe2 S2 Fe1 165.63(8) . . . . ?
N2 Fe2 S2 Fe1 -107.58(6) . . . . ?
S1 Fe2 S2 Fe1 -15.66(2) . . . . ?
C15 Fe1 S2 C11 112.17(12) . . . . ?
C16 Fe1 S2 C11 -160.19(12) . . . . ?
N1 Fe1 S2 C11 9.02(10) . . . . ?
S1 Fe1 S2 C11 -62.04(8) . . . . ?
C15 Fe1 S2 Fe2 -169.49(9) . . . . ?
C16 Fe1 S2 Fe2 -81.85(9) . . . . ?
N1 Fe1 S2 Fe2 87.36(6) . . . . ?
S1 Fe1 S2 Fe2 16.30(2) . . . . ?
C15 Fe1 N1 C5 -178.90(15) . . . . ?
C16 Fe1 N1 C5 2.0(6) . . . . ?
C13 Fe1 N1 C5 94.67(15) . . . . ?
S1 Fe1 N1 C5 2.38(12) . . . . ?
S2 Fe1 N1 C5 -81.34(13) . . . . ?
C15 Fe1 N1 C1 0.8(2) . . . . ?
C16 Fe1 N1 C1 -178.3(5) . . . . ?
C13 Fe1 N1 C1 -85.6(2) . . . . ?
S1 Fe1 N1 C1 -177.9(2) . . . . ?
S2 Fe1 N1 C1 98.4(2) . . . . ?
C20 Fe2 N2 C7 -0.5(2) . . . . ?
C17 Fe2 N2 C7 -170.8(5) . . . . ?
C18 Fe2 N2 C7 -87.5(2) . . . . ?
S2 Fe2 N2 C7 -179.5(2) . . . . ?
S1 Fe2 N2 C7 96.2(2) . . . . ?
C20 Fe2 N2 C11 -179.92(15) . . . . ?
C17 Fe2 N2 C11 9.8(6) . . . . ?
C18 Fe2 N2 C11 93.11(15) . . . . ?
S2 Fe2 N2 C11 1.04(12) . . . . ?
S1 Fe2 N2 C11 -83.22(14) . . . . ?
C5 N1 C1 C2 1.3(3) . . . . ?
Fe1 N1 C1 C2 -178.32(18) . . . . ?
C5 N1 C1 C6 -178.4(2) . . . . ?
Fe1 N1 C1 C6 2.0(3) . . . . ?
N1 C1 C2 C3 -1.0(4) . . . . ?
C6 C1 C2 C3 178.7(2) . . . . ?
C1 C2 C3 C4 0.2(4) . . . . ?
C2 C3 C4 C5 0.2(4) . . . . ?
C1 N1 C5 C4 -0.9(3) . . . . ?
Fe1 N1 C5 C4 178.86(19) . . . . ?
C1 N1 C5 S1 177.03(16) . . . . ?
Fe1 N1 C5 S1 -3.21(16) . . . . ?
C3 C4 C5 N1 0.1(3) . . . . ?
C3 C4 C5 S1 -177.42(19) . . . . ?
Fe1 S1 C5 N1 2.71(13) . . . . ?
Fe2 S1 C5 N1 92.93(15) . . . . ?
Fe1 S1 C5 C4 -179.5(2) . . . . ?
Fe2 S1 C5 C4 -89.3(2) . . . . ?
C11 N2 C7 C8 1.2(3) . . . . ?
Fe2 N2 C7 C8 -178.20(18) . . . . ?
C11 N2 C7 C12 -179.4(2) . . . . ?
Fe2 N2 C7 C12 1.2(3) . . . . ?
N2 C7 C8 C9 -1.8(3) . . . . ?
C12 C7 C8 C9 178.8(2) . . . . ?
C7 C8 C9 C10 1.2(4) . . . . ?
C8 C9 C10 C11 0.0(3) . . . . ?
C7 N2 C11 C10 0.0(3) . . . . ?
Fe2 N2 C11 C10 179.58(19) . . . . ?
C7 N2 C11 S2 179.05(16) . . . . ?
Fe2 N2 C11 S2 -1.40(16) . . . . ?
C9 C10 C11 N2 -0.6(4) . . . . ?
C9 C10 C11 S2 -179.44(18) . . . . ?
Fe2 S2 C11 N2 1.18(14) . . . . ?
Fe1 S2 C11 N2 90.49(15) . . . . ?
Fe2 S2 C11 C10 -179.9(2) . . . . ?
Fe1 S2 C11 C10 -90.6(2) . . . . ?
C15 Fe1 C13 O1 56.8(2) . . . . ?
C16 Fe1 C13 O1 -31.1(2) . . . . ?
N1 Fe1 C13 O1 159.7(2) . . . . ?
S1 Fe1 C13 O1 -129.0(2) . . . . ?
C15 Fe1 C13 C14 -122.2(2) . . . . ?
C16 Fe1 C13 C14 149.8(2) . . . . ?
N1 Fe1 C13 C14 -19.4(2) . . . . ?
S1 Fe1 C13 C14 51.9(2) . . . . ?
C20 Fe2 C18 O5 -59.5(2) . . . . ?
C17 Fe2 C18 O5 -146.5(2) . . . . ?
N2 Fe2 C18 O5 43.9(2) . . . . ?
S2 Fe2 C18 O5 114.4(2) . . . . ?
C20 Fe2 C18 C19 120.9(2) . . . . ?
C17 Fe2 C18 C19 33.9(2) . . . . ?
N2 Fe2 C18 C19 -135.8(2) . . . . ?
S2 Fe2 C18 C19 -65.2(2) . . . . ?
